data_2203571
loop_
_publ_author_name
'Shan Gao'
'Li-Hua Huo'
'Zhu-Yan Zhang'
'Li-Li Kong'
'Jing-Gui Zhao'

_publ_section_title
;
 Tetraaquabis[(2-oxo-4<i>H</i>-pyridin-1-yl)acetato]magnesium(II)
;
_journal_issue 5
_journal_name_full 'Acta Crystallographica Section E'
_journal_page_first m679
_journal_page_last m681
_journal_paper_doi 10.1107/S1600536804009687
_journal_volume 60
_journal_year 2004
_chemical_formula_iupac '[Mg (C7 H6 N O3)2 (H2 O)4]'
_chemical_formula_moiety 'C14 H20 Mg N2 O10'
_chemical_formula_sum 'C14 H20 Mg N2 O10'
_chemical_formula_weight 400.63
_chemical_name_systematic
;
Tetraaquabis[(2-oxo-1,2-dihydropyridin-1-yl)acetato]magnesium(II)
;
_space_group_IT_number 14
_symmetry_cell_setting monoclinic
_symmetry_space_group_name_Hall '-P 2ybc'
_symmetry_space_group_name_H-M 'P 1 21/c 1'
_atom_sites_solution_hydrogens geom
_atom_sites_solution_primary direct
_atom_sites_solution_secondary difmap
_cell_angle_alpha 90.00
_cell_angle_beta 113.70(3)
_cell_angle_gamma 90.00
_cell_formula_units_Z 2
_cell_length_a 10.550(2)
_cell_length_b 7.0990(10)
_cell_length_c 13.056(3)
_cell_measurement_reflns_used 5735
_cell_measurement_temperature 293(2)
_cell_measurement_theta_max 27.4
_cell_measurement_theta_min 3.3
_cell_volume 895.4(4)
_computing_cell_refinement RAPID-AUTO
_computing_data_collection 'RAPID-AUTO (Rigaku, 1998)'
_computing_data_reduction 'CrystalStructure (Rigaku/MSC & Rigaku, 2002)'
_computing_molecular_graphics 'ORTEPII (Johnson, 1976)'
_computing_publication_material SHELXL97
_computing_structure_refinement 'SHELXL97 (Sheldrick, 1997)'
_computing_structure_solution 'SHELXS97 (Sheldrick, 1997)'
_diffrn_ambient_temperature 293(2)
_diffrn_detector_area_resol_mean 10
_diffrn_measured_fraction_theta_full 1.00
_diffrn_measured_fraction_theta_max 1.00
_diffrn_measurement_device_type 'Rigaku R-AXIS RAPID'
_diffrn_measurement_method '\w scan'
_diffrn_radiation_monochromator graphite
_diffrn_radiation_source 'fine-focus sealed tube'
_diffrn_radiation_type MoK\a
_diffrn_radiation_wavelength 0.71073
_diffrn_reflns_av_R_equivalents 0.029
_diffrn_reflns_av_sigmaI/netI 0.019
_diffrn_reflns_limit_h_max 13
_diffrn_reflns_limit_h_min -13
_diffrn_reflns_limit_k_max 9
_diffrn_reflns_limit_k_min -8
_diffrn_reflns_limit_l_max 16
_diffrn_reflns_limit_l_min -16
_diffrn_reflns_number 8176
_diffrn_reflns_theta_full 27.5
_diffrn_reflns_theta_max 27.5
_diffrn_reflns_theta_min 3.2
_diffrn_standards_decay_% 0
_diffrn_standards_interval_count 0
_diffrn_standards_interval_time 0
_diffrn_standards_number 0
_exptl_absorpt_coefficient_mu 0.157
_exptl_absorpt_correction_T_max 0.969
_exptl_absorpt_correction_T_min 0.943
_exptl_absorpt_correction_type multi-scan
_exptl_absorpt_process_details '(ABSCOR; Higashi, 1995)'
_exptl_crystal_colour Colorless
_exptl_crystal_density_diffrn 1.486
_exptl_crystal_density_method 'not measured'
_exptl_crystal_description Prism
_exptl_crystal_F_000 420
_exptl_crystal_size_max 0.38
_exptl_crystal_size_mid 0.24
_exptl_crystal_size_min 0.20
_refine_diff_density_max 0.35
_refine_diff_density_min -0.27
_refine_ls_extinction_method none
_refine_ls_goodness_of_fit_ref 1.06
_refine_ls_hydrogen_treatment mixed
_refine_ls_matrix_type full
_refine_ls_number_parameters 136
_refine_ls_number_reflns 2054
_refine_ls_number_restraints 6
_refine_ls_restrained_S_all 1.06
_refine_ls_R_factor_all 0.048
_refine_ls_R_factor_gt 0.043
_refine_ls_shift/su_max <0.001
_refine_ls_shift/su_mean <0.001
_refine_ls_structure_factor_coef Fsqd
_refine_ls_weighting_details 'calc w=1/[\s^2^(Fo^2^)+(0.0672P)^2^+0.2876P] where P=(Fo^2^+2Fc^2^)/3'
_refine_ls_weighting_scheme calc
_refine_ls_wR_factor_gt 0.12
_refine_ls_wR_factor_ref 0.120
_reflns_number_gt 1839
_reflns_number_total 2054
_reflns_threshold_expression 'I > 2\s(I)'
_cod_data_source_file ci6369.cif
_cod_data_source_block I
_cod_depositor_comments
;
The following automatic conversions were performed:
'_symmetry_cell_setting' value 'Monoclinic' changed to 'monoclinic'
according to '/home/saulius/struct/CIF-dictionaries/cif_core.dic'
dictionary named 'cif_core.dic' version 2.4.1 from 2010-06-29.

Automatic conversion script
Id: cif_fix_enum 1527 2010-12-29 10:47:43Z saulius 

The following automatic conversions were performed:

'_symmetry_cell_setting' value 'Monoclinic' changed to 'monoclinic'
according to /home/saulius/struct/CIF-dictionaries/cif_core.dic
dictionary named 'cif_core.dic' version 2.4.1 from 2010-06-29.

Automatic conversion script
Id: cif_fix_values 1715 2011-07-08 13:25:40Z adriana 
;
_cod_original_cell_volume 895.3(4)
_cod_original_sg_symbol_H-M 'P 21/c'
_cod_database_code 2203571
_cod_database_fobs_code 2203571

loop_
_symmetry_equiv_pos_as_xyz
'x, y, z'
'-x, y+1/2, -z+1/2'
'-x, -y, -z'
'x, -y-1/2, z-1/2'

loop_
_atom_site_label
_atom_site_fract_x
_atom_site_fract_y
_atom_site_fract_z
_atom_site_U_iso_or_equiv
_atom_site_adp_type
_atom_site_calc_flag
_atom_site_refinement_flags
_atom_site_occupancy
_atom_site_type_symbol
Mg1 0.0000 0.0000 0.5000 0.0283(2) Uani d S 1 Mg
O1 -0.08580(10) 0.5007(2) 0.64772(9) 0.0400(3) Uani d . 1 O
O2 -0.25520(10) 0.5467(2) 0.47913(9) 0.0393(3) Uani d . 1 O
O3 -0.18480(10) 0.0986(2) 0.49040(10) 0.0534(4) Uani d . 1 O
O1W -0.0222(2) 0.1439(2) 0.35680(10) 0.0562(4) Uani d D 1 O
O2W -0.09410(10) -0.2399(2) 0.40636(9) 0.0359(3) Uani d D 1 O
N1 -0.37970(10) 0.2160(2) 0.49440(10) 0.0313(3) Uani d . 1 N
C1 -0.3133(2) 0.1091(2) 0.44290(10) 0.0353(3) Uani d . 1 C
C2 -0.3995(2) 0.0214(3) 0.3404(2) 0.0456(4) Uani d . 1 C
C3 -0.5392(2) 0.0442(3) 0.2976(2) 0.0528(5) Uani d . 1 C
C4 -0.6016(2) 0.1527(3) 0.3544(2) 0.0501(5) Uani d . 1 C
C5 -0.5201(2) 0.2352(2) 0.4519(2) 0.0398(4) Uani d . 1 C
C6 -0.2900(2) 0.3130(2) 0.59610(10) 0.0364(3) Uani d . 1 C
C7 -0.2030(2) 0.4663(2) 0.57080(10) 0.0312(3) Uani d . 1 C
H2 -0.3598 -0.0523 0.3023 0.055 Uiso calc R 1 H
H3 -0.5940 -0.0127 0.2301 0.063 Uiso calc R 1 H
H4 -0.6972 0.1675 0.3254 0.060 Uiso calc R 1 H
H5 -0.5604 0.3062 0.4907 0.048 Uiso calc R 1 H
H1W1 0.016(3) 0.251(2) 0.359(2) 0.084 Uiso d D 1 H
H1W2 -0.039(3) 0.093(3) 0.2930(10) 0.084 Uiso d D 1 H
H2W1 -0.042(2) -0.314(2) 0.390(2) 0.054 Uiso d D 1 H
H2W2 -0.146(2) -0.304(3) 0.430(2) 0.054 Uiso d D 1 H
H6A -0.2287 0.2225 0.6483 0.044 Uiso calc R 1 H
H6B -0.3461 0.3705 0.6311 0.044 Uiso calc R 1 H

loop_
_atom_site_aniso_label
_atom_site_aniso_U_11
_atom_site_aniso_U_22
_atom_site_aniso_U_33
_atom_site_aniso_U_12
_atom_site_aniso_U_13
_atom_site_aniso_U_23
Mg1 0.0280(3) 0.0269(3) 0.0302(3) 0.0002(2) 0.0119(3) -0.0014(2)
O1 0.0443(6) 0.0347(6) 0.0348(6) -0.0063(4) 0.0095(5) 0.0005(4)
O2 0.0382(6) 0.0396(6) 0.0382(6) -0.0012(4) 0.0134(5) 0.0080(5)
O3 0.0321(6) 0.0529(8) 0.0748(9) 0.0030(5) 0.0210(6) -0.0175(7)
O1W 0.0940(10) 0.0389(7) 0.0329(6) -0.0205(7) 0.0224(6) -0.0034(5)
O2W 0.0363(5) 0.0319(5) 0.0419(6) -0.0038(4) 0.0182(5) -0.0053(4)
N1 0.0304(6) 0.0276(6) 0.0369(6) 0.0009(4) 0.0146(5) 0.0016(5)
C1 0.0334(7) 0.0308(7) 0.0433(8) 0.0008(6) 0.0171(6) -0.0015(6)
C2 0.0580(10) 0.0387(8) 0.0423(9) -0.0058(7) 0.0217(8) -0.0067(7)
C3 0.0580(10) 0.0445(9) 0.0398(9) -0.0131(8) 0.0030(8) 0.0024(8)
C4 0.0299(7) 0.0453(9) 0.0620(10) -0.0009(7) 0.0052(7) 0.0149(8)
C5 0.0333(7) 0.0315(7) 0.0580(10) 0.0047(6) 0.0215(7) 0.0096(7)
C6 0.0434(8) 0.0325(7) 0.0351(7) -0.0032(6) 0.0178(6) 0.0002(6)
C7 0.0358(7) 0.0257(6) 0.0341(7) 0.0026(5) 0.0161(6) -0.0019(5)

loop_
_atom_type_symbol
_atom_type_description
_atom_type_scat_dispersion_real
_atom_type_scat_dispersion_imag
_atom_type_scat_source
C C 0.0033 0.0016 'International Tables Vol C Tables 4.2.6.8 and 6.1.1.4'
H H 0.0000 0.0000 'International Tables Vol C Tables 4.2.6.8 and 6.1.1.4'
N N 0.0061 0.0033 'International Tables Vol C Tables 4.2.6.8 and 6.1.1.4'
O O 0.0106 0.0060 'International Tables Vol C Tables 4.2.6.8 and 6.1.1.4'

loop_
_geom_angle_atom_site_label_1
_geom_angle_atom_site_label_2
_geom_angle_atom_site_label_3
_geom_angle_site_symmetry_1
_geom_angle_site_symmetry_3
_geom_angle
_geom_angle_publ_flag
O3 Mg1 O1W . . 90.97(7) yes
O3 Mg1 O1W . 3_556 89.03(7) yes
O3 Mg1 O2W . 3_556 88.51(5) yes
O3 Mg1 O2W . . 91.49(5) yes
O1W Mg1 O2W . . 91.08(5) yes
O1W Mg1 O2W . 3_556 88.92(5) yes
N1 C6 C7 . . 111.30(10) yes
O3 Mg1 O3 3_556 . 180.0 no
O3 Mg1 O1W 3_556 . 89.03(7) no
O3 Mg1 O1W 3_556 3_556 90.97(7) no
O3 Mg1 O2W 3_556 3_556 91.49(5) no
O3 Mg1 O2W 3_556 . 88.51(5) no
O1W Mg1 O1W . 3_556 180.0 no
O1W Mg1 O2W 3_556 . 88.92(5) no
O1W Mg1 O2W 3_556 3_556 91.08(5) no
O2W Mg1 O2W . 3_556 180.00(3) no
Mg1 O1W H1W1 . . 122(2) no
Mg1 O1W H1W2 . . 125(2) no
Mg1 O2W H2W1 . . 117.0(10) no
Mg1 O2W H2W2 . . 116.0(10) no
O1 C7 C6 . . 116.30(10) no
O2 C7 O1 . . 126.30(10) no
O2 C7 C6 . . 117.40(10) no
O3 C1 N1 . . 117.10(10) no
O3 C1 C2 . . 126.7(2) no
N1 C1 C2 . . 116.20(10) no
N1 C5 H5 . . 119.5 no
N1 C6 H6A . . 109.4 no
N1 C6 H6B . . 109.4 no
C1 O3 Mg1 . . 151.50(10) no
C1 N1 C6 . . 115.70(10) no
C1 C2 H2 . . 119.6 no
C2 C3 C4 . . 120.6(2) no
C2 C3 H3 . . 119.7 no
C3 C2 C1 . . 120.8(2) no
C3 C2 H2 . . 119.6 no
C3 C4 H4 . . 120.6 no
C4 C3 H3 . . 119.7 no
C4 C5 N1 . . 121.0(2) no
C4 C5 H5 . . 119.5 no
C5 N1 C1 . . 122.60(10) no
C5 N1 C6 . . 121.70(10) no
C5 C4 C3 . . 118.8(2) no
C5 C4 H4 . . 120.6 no
C7 C6 H6A . . 109.4 no
C7 C6 H6B . . 109.4 no
H1W1 O1W H1W2 . . 109.0(10) no
H2W1 O2W H2W2 . . 110.0(10) no
H6A C6 H6B . . 108.0 no

loop_
_geom_bond_atom_site_label_1
_geom_bond_atom_site_label_2
_geom_bond_site_symmetry_2
_geom_bond_distance
_geom_bond_publ_flag
Mg1 O1W . 2.0600(10) yes
Mg1 O2W . 2.0990(10) yes
Mg1 O3 . 2.0270(10) yes
O3 C1 . 1.246(2) yes
C2 C3 . 1.360(3) yes
C4 C5 . 1.351(3) yes
Mg1 O1W 3_556 2.0600(10) no
Mg1 O2W 3_556 2.0990(10) no
Mg1 O3 3_556 2.0270(10) no
O1W H1W1 . 0.86(2) no
O1W H1W2 . 0.86(2) no
O2W H2W1 . 0.86(2) no
O2W H2W2 . 0.86(2) no
O1 C7 . 1.265(2) no
O2 C7 . 1.238(2) no
N1 C5 . 1.364(2) no
N1 C1 . 1.378(2) no
N1 C6 . 1.457(2) no
C1 C2 . 1.423(2) no
C2 H2 . 0.93 no
C3 C4 . 1.402(3) no
C3 H3 . 0.93 no
C4 H4 . 0.93 no
C5 H5 . 0.93 no
C6 C7 . 1.542(2) no
C6 H6A . 0.97 no
C6 H6B . 0.97 no

loop_
_geom_hbond_atom_site_label_D
_geom_hbond_atom_site_label_H
_geom_hbond_atom_site_label_A
_geom_hbond_site_symmetry_A
_geom_hbond_distance_DH
_geom_hbond_distance_HA
_geom_hbond_distance_DA
_geom_hbond_angle_DHA
_geom_hbond_publ_flag
O1W H1W2 O1 4_565 0.86(2) 1.880(10) 2.735(2) 175(3) yes
O1W H1W1 O1 3_566 0.86(2) 1.930(10) 2.779(2) 175(3) yes
O2W H2W2 O2 1_545 0.86(2) 1.860(10) 2.717(2) 177(2) yes
O2W H2W1 O1 3_556 0.86(2) 2.09(2) 2.933(2) 179(2) yes

loop_
_geom_torsion_atom_site_label_1
_geom_torsion_atom_site_label_2
_geom_torsion_atom_site_label_3
_geom_torsion_atom_site_label_4
_geom_torsion_site_symmetry_1
_geom_torsion
_geom_torsion_publ_flag
Mg1 O3 C1 N1 . 178.2(2) no
Mg1 O3 C1 C2 . -1.6(4) no
O3 C1 C2 C3 . 179.8(2) no
O1W Mg1 O3 C1 . 65.2(3) no
O1W Mg1 O3 C1 3_556 -114.8(3) no
O2W Mg1 O3 C1 . -25.9(3) no
O2W Mg1 O3 C1 3_556 154.1(3) no
N1 C6 C7 O2 . 31.6(2) no
N1 C6 C7 O1 . -150.00(10) no
N1 C1 C2 C3 . 0.0(2) no
C1 N1 C6 C7 . 66.39(18) no
C1 C2 C3 C4 . -0.8(3) no
C1 N1 C5 C4 . -1.7(2) no
C2 C3 C4 C5 . 0.5(3) no
C3 C4 C5 N1 . 0.8(2) no
C5 N1 C1 O3 . -178.60(10) no
C5 N1 C6 C7 . -111.80(10) no
C5 N1 C1 C2 . 1.2(2) no
C6 N1 C1 C2 . -176.90(10) no
C6 N1 C1 O3 . 3.2(2) no
C6 N1 C5 C4 . 176.40(10) no
